data_7032489
loop_
_publ_author_name
'Pop, Alexandra'
'Wang, Lingfang'
'Dorcet, Vincent'
'Roisnel, Thierry'
'Carpentier, Jean-Fran\,cois'
'Silvestru, Anca'
'Sarazin, Yann'

_publ_section_title
;
 On the coordination chemistry of organochalcogenolates R(NMe2)^E(-) and
 R(NMe2)^E^O(-) (E = S, Se) onto lead(ii) and lighter divalent tetrel
 elements.
;
_journal_issue 43
_journal_name_full 'Dalton transactions (Cambridge, England : 2003)'
_journal_page_first 16459
_journal_page_last 16474
_journal_paper_doi 10.1039/c4dt02252a
_journal_volume 43
_journal_year 2014
_chemical_compound_source 'synthesis as described'
_chemical_formula_moiety 'C15 H30 N2 Pb S Si2'
_chemical_formula_sum 'C15 H30 N2 Pb S Si2'
_chemical_formula_weight 533.84
_chemical_name_systematic
;
 ?
;
_space_group_IT_number 2
_symmetry_cell_setting triclinic
_symmetry_Int_Tables_number 2
_symmetry_space_group_name_Hall '-P 1'
_symmetry_space_group_name_H-M 'P -1'
_atom_sites_solution_hydrogens geom
_atom_sites_solution_primary direct
_atom_sites_solution_secondary difmap
_cell_angle_alpha 63.6440(10)
_cell_angle_beta 71.551(2)
_cell_angle_gamma 75.792(2)
_cell_formula_units_Z 2
_cell_length_a 8.8858(4)
_cell_length_b 12.1481(6)
_cell_length_c 12.9552(6)
_cell_measurement_reflns_used 9914
_cell_measurement_temperature 150(2)
_cell_measurement_theta_max 27.53
_cell_measurement_theta_min 2.61
_cell_measurement_wavelength 0.71073
_cell_volume 1179.59(10)
_computing_cell_refinement 'Bruker APEX2 (Bruker, 2006)'
_computing_data_collection 'Bruker APEX2 (Bruker, 2006)'
_computing_data_reduction 'Bruker APEX2 (Bruker, 2006)'
_computing_molecular_graphics 'Ortep-3 for Windows (Farrugia, 1997)'
_computing_publication_material
;
           WinGX publication routines (Farrugia, 2012),
           CRYSCAL (T. Roisnel, local program)
;
_computing_structure_refinement 'SHELXL-97 (Sheldrick, 1997)'
_computing_structure_solution 'SIR97 (Altomare et al., 1999)'
_diffrn_ambient_temperature 150(2)
_diffrn_detector 'CCD plate'
_diffrn_measured_fraction_theta_full 0.993
_diffrn_measured_fraction_theta_max 0.993
_diffrn_measurement_device_type 'APEXII, Bruker-AXS'
_diffrn_measurement_method 'CCD rotation images, thin slices'
_diffrn_radiation_monochromator graphite
_diffrn_radiation_probe x-ray
_diffrn_radiation_type MoK\a
_diffrn_radiation_wavelength 0.71073
_diffrn_reflns_av_R_equivalents 0
_diffrn_reflns_av_unetI/netI 0.0328
_diffrn_reflns_limit_h_max 11
_diffrn_reflns_limit_h_min -10
_diffrn_reflns_limit_k_max 15
_diffrn_reflns_limit_k_min -13
_diffrn_reflns_limit_l_max 16
_diffrn_reflns_limit_l_min 0
_diffrn_reflns_number 5435
_diffrn_reflns_theta_full 27.62
_diffrn_reflns_theta_max 27.62
_diffrn_reflns_theta_min 1.81
_exptl_absorpt_coefficient_mu 7.339
_exptl_absorpt_correction_T_max 0.480
_exptl_absorpt_correction_T_min 0.251
_exptl_absorpt_correction_type multi-scan
_exptl_absorpt_process_details
;
  [Sheldrick, G.M. (2002). SADABS Bruker AXS Inc., Madison, Wisconsin, USA]
;
_exptl_crystal_colour colourless
_exptl_crystal_density_diffrn 1.503
_exptl_crystal_density_method 'not measured'
_exptl_crystal_description prism
_exptl_crystal_F_000 520
_exptl_crystal_size_max 0.29
_exptl_crystal_size_mid 0.18
_exptl_crystal_size_min 0.1
_platon_squeeze_details
;
;
_refine_diff_density_max 1.487
_refine_diff_density_min -1.61
_refine_diff_density_rms 0.318
_refine_ls_extinction_method none
_refine_ls_goodness_of_fit_ref 1.033
_refine_ls_hydrogen_treatment constr
_refine_ls_matrix_type full
_refine_ls_number_parameters 198
_refine_ls_number_reflns 5435
_refine_ls_number_restraints 0
_refine_ls_restrained_S_all 1.033
_refine_ls_R_factor_all 0.0403
_refine_ls_R_factor_gt 0.036
_refine_ls_shift/su_max 0.013
_refine_ls_shift/su_mean 0
_refine_ls_structure_factor_coef Fsqd
_refine_ls_weighting_details 'calc w=1/[\s^2^(Fo^2^)+(0.0860P)^2^+6.2905P] where P=(Fo^2^+2Fc^2^)/3'
_refine_ls_weighting_scheme calc
_refine_ls_wR_factor_gt 0.1217
_refine_ls_wR_factor_ref 0.1244
_reflns_number_gt 4994
_reflns_number_total 5435
_reflns_threshold_expression >2sigma(I)
_cod_data_source_file c4dt02252a2.cif
_cod_data_source_block 6
_cod_depositor_comments 'Adding full bibliography for 7032488--7032503.cif.'
_cod_database_code 7032489

loop_
_symmetry_equiv_pos_as_xyz
'x, y, z'
'-x, -y, -z'

loop_
_atom_site_label
_atom_site_type_symbol
_atom_site_fract_x
_atom_site_fract_y
_atom_site_fract_z
_atom_site_U_iso_or_equiv
_atom_site_adp_type
_atom_site_occupancy
_atom_site_symmetry_multiplicity
_atom_site_calc_flag
_atom_site_refinement_flags
Pb1 Pb 0.74658(3) 0.031859(19) 0.392439(19) 0.02011(10) Uani 1 1 d .
N1 N 0.7256(6) 0.1516(5) 0.2052(5) 0.0210(11) Uani 1 1 d .
Si1 Si 0.6055(2) 0.12217(17) 0.14090(16) 0.0230(4) Uani 1 1 d .
Si2 Si 0.8468(2) 0.26840(17) 0.13140(17) 0.0241(4) Uani 1 1 d .
C2 C 0.6928(11) -0.0155(7) 0.1015(7) 0.0362(17) Uani 1 1 d .
H2A H 0.7981 -0.0013 0.0466 0.054 Uiso 1 1 calc R
H2B H 0.622 -0.0275 0.0638 0.054 Uiso 1 1 calc R
H2C H 0.704 -0.0895 0.1737 0.054 Uiso 1 1 calc R
C3 C 0.4003(9) 0.0961(8) 0.2382(8) 0.0364(17) Uani 1 1 d .
H3A H 0.407 0.023 0.3119 0.055 Uiso 1 1 calc R
H3B H 0.3353 0.083 0.197 0.055 Uiso 1 1 calc R
H3C H 0.3509 0.1687 0.2568 0.055 Uiso 1 1 calc R
C4 C 0.5740(12) 0.2539(8) -0.0023(8) 0.045(2) Uani 1 1 d .
H4A H 0.5156 0.3265 0.0137 0.067 Uiso 1 1 calc R
H4B H 0.5121 0.2295 -0.0377 0.067 Uiso 1 1 calc R
H4C H 0.6779 0.2742 -0.0574 0.067 Uiso 1 1 calc R
C5 C 0.9968(10) 0.2568(8) -0.0025(7) 0.0394(18) Uani 1 1 d .
H5A H 1.0728 0.1819 0.0215 0.059 Uiso 1 1 calc R
H5B H 1.0544 0.3297 -0.0442 0.059 Uiso 1 1 calc R
H5C H 0.9422 0.2526 -0.0554 0.059 Uiso 1 1 calc R
C6 C 0.9617(10) 0.2666(8) 0.2322(7) 0.0359(17) Uani 1 1 d .
H6A H 0.8866 0.2768 0.3023 0.054 Uiso 1 1 calc R
H6B H 1.028 0.3345 0.1897 0.054 Uiso 1 1 calc R
H6C H 1.0303 0.1875 0.2571 0.054 Uiso 1 1 calc R
C7 C 0.7369(10) 0.4280(7) 0.0799(8) 0.0385(19) Uani 1 1 d .
H7A H 0.6588 0.4312 0.0392 0.058 Uiso 1 1 calc R
H7B H 0.813 0.4872 0.0251 0.058 Uiso 1 1 calc R
H7C H 0.6813 0.4492 0.1484 0.058 Uiso 1 1 calc R
N11 N 0.9907(7) -0.1249(5) 0.3422(5) 0.0237(11) Uani 1 1 d .
C12 C 1.0731(9) -0.0729(8) 0.2155(7) 0.0333(16) Uani 1 1 d .
H12A H 1.1734 -0.1257 0.2014 0.05 Uiso 1 1 calc R
H12B H 1.0961 0.0106 0.1936 0.05 Uiso 1 1 calc R
H12C H 1.0045 -0.0689 0.1675 0.05 Uiso 1 1 calc R
C13 C 1.0969(9) -0.1368(7) 0.4144(7) 0.0307(15) Uani 1 1 d .
H13A H 1.0397 -0.1661 0.4982 0.046 Uiso 1 1 calc R
H13B H 1.1307 -0.056 0.3897 0.046 Uiso 1 1 calc R
H13C H 1.1911 -0.1962 0.4035 0.046 Uiso 1 1 calc R
C14 C 0.9437(8) -0.2466(6) 0.3746(6) 0.0257(14) Uani 1 1 d .
H14A H 1.0413 -0.3028 0.3589 0.031 Uiso 1 1 calc R
H14B H 0.8761 -0.2363 0.3222 0.031 Uiso 1 1 calc R
C15 C 0.8551(9) -0.3068(6) 0.5000(7) 0.0273(14) Uani 1 1 d .
C16 C 0.9358(9) -0.4045(7) 0.5790(7) 0.0301(15) Uani 1 1 d .
H16 H 1.0456 -0.4296 0.5515 0.036 Uiso 1 1 calc R
C17 C 0.8593(11) -0.4670(7) 0.6982(7) 0.0362(17) Uani 1 1 d .
H17 H 0.9162 -0.5336 0.7508 0.043 Uiso 1 1 calc R
C18 C 0.6992(11) -0.4298(7) 0.7376(7) 0.0371(18) Uani 1 1 d .
H18 H 0.6455 -0.4715 0.8179 0.045 Uiso 1 1 calc R
C19 C 0.6167(10) -0.3320(7) 0.6607(6) 0.0303(15) Uani 1 1 d .
H19 H 0.5069 -0.3075 0.689 0.036 Uiso 1 1 calc R
C20 C 0.6931(8) -0.2685(6) 0.5412(6) 0.0251(13) Uani 1 1 d .
S1 S 0.5799(2) -0.14743(15) 0.44607(16) 0.0249(3) Uani 1 1 d .

loop_
_atom_site_aniso_label
_atom_site_aniso_U_11
_atom_site_aniso_U_22
_atom_site_aniso_U_33
_atom_site_aniso_U_23
_atom_site_aniso_U_13
_atom_site_aniso_U_12
Pb1 0.02293(14) 0.01829(14) 0.01664(14) -0.00466(10) -0.00356(9) -0.00435(9)
N1 0.023(3) 0.019(3) 0.018(3) -0.003(2) -0.006(2) -0.004(2)
Si1 0.0274(9) 0.0195(8) 0.0204(9) -0.0033(7) -0.0093(7) -0.0041(7)
Si2 0.0256(9) 0.0181(8) 0.0223(9) -0.0043(7) 0.0001(7) -0.0072(7)
C2 0.051(5) 0.032(4) 0.029(4) -0.016(3) -0.010(3) -0.004(3)
C3 0.028(4) 0.044(5) 0.044(5) -0.020(4) -0.009(3) -0.010(3)
C4 0.067(6) 0.031(4) 0.036(4) 0.003(3) -0.036(4) -0.005(4)
C5 0.040(4) 0.035(4) 0.028(4) -0.007(3) 0.006(3) -0.009(3)
C6 0.039(4) 0.038(4) 0.036(4) -0.012(3) -0.011(3) -0.015(3)
C7 0.041(4) 0.018(3) 0.044(5) -0.008(3) 0.002(4) -0.007(3)
N11 0.021(3) 0.027(3) 0.019(3) -0.006(2) -0.003(2) -0.002(2)
C12 0.024(3) 0.035(4) 0.029(4) -0.009(3) 0.004(3) -0.005(3)
C13 0.028(3) 0.030(4) 0.034(4) -0.008(3) -0.013(3) -0.005(3)
C14 0.030(3) 0.020(3) 0.024(3) -0.012(3) -0.003(3) 0.004(3)
C15 0.030(3) 0.014(3) 0.031(4) -0.006(3) -0.003(3) 0.000(2)
C16 0.034(4) 0.023(3) 0.034(4) -0.009(3) -0.015(3) 0.001(3)
C17 0.050(5) 0.017(3) 0.032(4) 0.000(3) -0.013(3) 0.000(3)
C18 0.055(5) 0.023(4) 0.025(4) -0.001(3) -0.008(3) -0.011(3)
C19 0.041(4) 0.024(3) 0.020(3) -0.008(3) -0.001(3) -0.004(3)
C20 0.029(3) 0.013(3) 0.026(3) -0.002(2) -0.005(3) -0.004(2)
S1 0.0248(8) 0.0183(7) 0.0259(8) -0.0038(6) -0.0048(6) -0.0042(6)

loop_
_atom_type_symbol
_atom_type_description
_atom_type_scat_dispersion_real
_atom_type_scat_dispersion_imag
_atom_type_scat_source
C C 0.0033 0.0016 'International Tables Vol C Tables 4.2.6.8 and 6.1.1.4'
H H 0 0 'International Tables Vol C Tables 4.2.6.8 and 6.1.1.4'
N N 0.0061 0.0033 'International Tables Vol C Tables 4.2.6.8 and 6.1.1.4'
Si Si 0.0817 0.0704 'International Tables Vol C Tables 4.2.6.8 and 6.1.1.4'
S S 0.1246 0.1234 'International Tables Vol C Tables 4.2.6.8 and 6.1.1.4'
Pb Pb -3.3944 10.1111 'International Tables Vol C Tables 4.2.6.8 and 6.1.1.4'

loop_
_geom_angle_atom_site_label_1
_geom_angle_atom_site_label_2
_geom_angle_atom_site_label_3
_geom_angle
N1 Pb1 N11 97.08(19)
N1 Pb1 S1 100.79(15)
N11 Pb1 S1 83.09(13)
Si1 N1 Si2 123.9(3)
Si1 N1 Pb1 122.0(3)
Si2 N1 Pb1 114.1(3)
N1 Si1 C3 112.3(3)
N1 Si1 C2 112.3(3)
C3 Si1 C2 108.3(4)
N1 Si1 C4 113.2(3)
C3 Si1 C4 105.0(4)
C2 Si1 C4 105.1(4)
N1 Si2 C5 113.7(3)
N1 Si2 C7 114.4(3)
C5 Si2 C7 105.8(4)
N1 Si2 C6 110.5(3)
C5 Si2 C6 106.9(4)
C7 Si2 C6 104.9(4)
Si1 C2 H2A 109.5
Si1 C2 H2B 109.5
H2A C2 H2B 109.5
Si1 C2 H2C 109.5
H2A C2 H2C 109.5
H2B C2 H2C 109.5
Si1 C3 H3A 109.5
Si1 C3 H3B 109.5
H3A C3 H3B 109.5
Si1 C3 H3C 109.5
H3A C3 H3C 109.5
H3B C3 H3C 109.5
Si1 C4 H4A 109.5
Si1 C4 H4B 109.5
H4A C4 H4B 109.5
Si1 C4 H4C 109.5
H4A C4 H4C 109.5
H4B C4 H4C 109.5
Si2 C5 H5A 109.5
Si2 C5 H5B 109.5
H5A C5 H5B 109.5
Si2 C5 H5C 109.5
H5A C5 H5C 109.5
H5B C5 H5C 109.5
Si2 C6 H6A 109.5
Si2 C6 H6B 109.5
H6A C6 H6B 109.5
Si2 C6 H6C 109.5
H6A C6 H6C 109.5
H6B C6 H6C 109.5
Si2 C7 H7A 109.5
Si2 C7 H7B 109.5
H7A C7 H7B 109.5
Si2 C7 H7C 109.5
H7A C7 H7C 109.5
H7B C7 H7C 109.5
C13 N11 C12 109.5(6)
C13 N11 C14 110.4(5)
C12 N11 C14 110.2(6)
C13 N11 Pb1 103.3(4)
C12 N11 Pb1 110.7(4)
C14 N11 Pb1 112.5(4)
N11 C12 H12A 109.5
N11 C12 H12B 109.5
H12A C12 H12B 109.5
N11 C12 H12C 109.5
H12A C12 H12C 109.5
H12B C12 H12C 109.5
N11 C13 H13A 109.5
N11 C13 H13B 109.5
H13A C13 H13B 109.5
N11 C13 H13C 109.5
H13A C13 H13C 109.5
H13B C13 H13C 109.5
N11 C14 C15 115.0(6)
N11 C14 H14A 108.5
C15 C14 H14A 108.5
N11 C14 H14B 108.5
C15 C14 H14B 108.5
H14A C14 H14B 107.5
C16 C15 C20 119.1(7)
C16 C15 C14 118.7(6)
C20 C15 C14 122.3(6)
C15 C16 C17 121.8(7)
C15 C16 H16 119.1
C17 C16 H16 119.1
C18 C17 C16 118.7(7)
C18 C17 H17 120.6
C16 C17 H17 120.6
C17 C18 C19 120.5(7)
C17 C18 H18 119.8
C19 C18 H18 119.8
C18 C19 C20 121.0(7)
C18 C19 H19 119.5
C20 C19 H19 119.5
C15 C20 C19 118.9(6)
C15 C20 S1 122.1(5)
C19 C20 S1 118.9(5)
C20 S1 Pb1 96.9(2)

loop_
_geom_bond_atom_site_label_1
_geom_bond_atom_site_label_2
_geom_bond_distance
Pb1 N1 2.248(5)
Pb1 N11 2.634(6)
Pb1 S1 2.6476(17)
N1 Si1 1.724(6)
N1 Si2 1.727(6)
Si1 C3 1.868(8)
Si1 C2 1.879(8)
Si1 C4 1.885(8)
Si2 C5 1.862(8)
Si2 C7 1.868(8)
Si2 C6 1.886(8)
C2 H2A 0.98
C2 H2B 0.98
C2 H2C 0.98
C3 H3A 0.98
C3 H3B 0.98
C3 H3C 0.98
C4 H4A 0.98
C4 H4B 0.98
C4 H4C 0.98
C5 H5A 0.98
C5 H5B 0.98
C5 H5C 0.98
C6 H6A 0.98
C6 H6B 0.98
C6 H6C 0.98
C7 H7A 0.98
C7 H7B 0.98
C7 H7C 0.98
N11 C13 1.469(9)
N11 C12 1.474(9)
N11 C14 1.476(9)
C12 H12A 0.98
C12 H12B 0.98
C12 H12C 0.98
C13 H13A 0.98
C13 H13B 0.98
C13 H13C 0.98
C14 C15 1.488(10)
C14 H14A 0.99
C14 H14B 0.99
C15 C16 1.392(10)
C15 C20 1.407(10)
C16 C17 1.404(11)
C16 H16 0.95
C17 C18 1.385(12)
C17 H17 0.95
C18 C19 1.388(11)
C18 H18 0.95
C19 C20 1.409(10)
C19 H19 0.95
C20 S1 1.773(7)

loop_
_geom_torsion_atom_site_label_1
_geom_torsion_atom_site_label_2
_geom_torsion_atom_site_label_3
_geom_torsion_atom_site_label_4
_geom_torsion
N11 Pb1 N1 Si1 90.5(3)
S1 Pb1 N1 Si1 6.2(3)
N11 Pb1 N1 Si2 -86.4(3)
S1 Pb1 N1 Si2 -170.7(2)
Si2 N1 Si1 C3 -134.8(4)
Pb1 N1 Si1 C3 48.7(5)
Si2 N1 Si1 C2 102.9(4)
Pb1 N1 Si1 C2 -73.7(4)
Si2 N1 Si1 C4 -16.0(6)
Pb1 N1 Si1 C4 167.4(4)
Si1 N1 Si2 C5 -58.5(5)
Pb1 N1 Si2 C5 118.3(4)
Si1 N1 Si2 C7 63.2(5)
Pb1 N1 Si2 C7 -120.0(4)
Si1 N1 Si2 C6 -178.6(4)
Pb1 N1 Si2 C6 -1.8(4)
N1 Pb1 N11 C13 134.6(4)
S1 Pb1 N11 C13 -125.3(4)
N1 Pb1 N11 C12 17.5(5)
S1 Pb1 N11 C12 117.6(5)
N1 Pb1 N11 C14 -106.3(4)
S1 Pb1 N11 C14 -6.2(4)
C13 N11 C14 C15 60.6(8)
C12 N11 C14 C15 -178.3(6)
Pb1 N11 C14 C15 -54.3(7)
N11 C14 C15 C16 -104.0(7)
N11 C14 C15 C20 76.1(9)
C20 C15 C16 C17 0.9(11)
C14 C15 C16 C17 -178.9(7)
C15 C16 C17 C18 -0.1(12)
C16 C17 C18 C19 -0.4(12)
C17 C18 C19 C20 0.1(12)
C16 C15 C20 C19 -1.2(11)
C14 C15 C20 C19 178.6(7)
C16 C15 C20 S1 -178.5(6)
C14 C15 C20 S1 1.4(10)
C18 C19 C20 C15 0.8(11)
C18 C19 C20 S1 178.1(6)
C15 C20 S1 Pb1 -63.6(6)
C19 C20 S1 Pb1 119.1(6)
N1 Pb1 S1 C20 147.1(3)
N11 Pb1 S1 C20 51.2(3)

loop_
_platon_squeeze_void_nr
_platon_squeeze_void_average_x
_platon_squeeze_void_average_y
_platon_squeeze_void_average_z
_platon_squeeze_void_volume
_platon_squeeze_void_count_electrons
_platon_squeeze_void_content
1 0.500 0.500 0.500 204 57 ' '
